data_4518373
loop_
_publ_author_name
'Wu, Hongwei'
'Baryshnikov, Glib V.'
'Kuklin, Artem'
'Minaev, Boris F.'
'Wu, Bin'
'Gu, Long'
'Zhu, Liangliang'
'\%Agren, Hans'
'Zhao, Yanli'

_publ_section_title
;
 Multidimensional Structure Conformation of Persulfurated Benzene for
 Highly Efficient Phosphorescence.
;
_journal_name_full 'ACS applied materials &amp; interfaces'
_journal_paper_doi 10.1021/acsami.0c16338
_journal_year 2020
_chemical_formula_sum 'C44 H34 O2 S6'
_chemical_formula_weight 787.07
_space_group_crystal_system monoclinic
_space_group_IT_number 14
_space_group_name_Hall '-P 2ybc'
_space_group_name_H-M_alt 'P 1 21/c 1'
_atom_sites_solution_hydrogens geom
_atom_sites_solution_primary dual
_cell_angle_alpha 90
_cell_angle_beta 104.355(8)
_cell_angle_gamma 90
_cell_formula_units_Z 4
_cell_length_a 9.686(2)
_cell_length_b 26.229(4)
_cell_length_c 15.738(3)
_cell_measurement_reflns_used 2944
_cell_measurement_temperature 100.(2)
_cell_measurement_theta_max 24.5427
_cell_measurement_theta_min 2.3791
_cell_volume 3873.5(12)
_computing_cell_refinement 'SAINT V8.38A (Bruker AXS Inc., 2017)'
_computing_data_collection 'APEX3 (Bruker AXS Inc., 2017)'
_computing_data_reduction 'SAINT V8.38A (Bruker AXS Inc., 2017)'
_computing_molecular_graphics 'XP (Bruker AXS Inc., 2017)'
_computing_publication_material 'APEX3 (Bruker AXS Inc., 2017)'
_computing_structure_refinement 'SHELXL-2016/6 (Sheldrick, 2016)'
_computing_structure_solution 'XT, VERSION 2014/5'
_diffrn_ambient_temperature 100.(2)
_diffrn_detector_area_resol_mean 7.4074
_diffrn_measured_fraction_theta_full 0.992
_diffrn_measured_fraction_theta_max 0.992
_diffrn_measurement_device_type 'Photon II CPADs detector'
_diffrn_measurement_method 'phi and omega scans'
_diffrn_radiation_monochromator 'Multilayer Mirror'
_diffrn_radiation_type MoK\a
_diffrn_radiation_wavelength 0.71073
_diffrn_reflns_av_R_equivalents 0.1842
_diffrn_reflns_av_unetI/netI 0.1328
_diffrn_reflns_limit_h_max 11
_diffrn_reflns_limit_h_min -11
_diffrn_reflns_limit_k_max 31
_diffrn_reflns_limit_k_min -31
_diffrn_reflns_limit_l_max 18
_diffrn_reflns_limit_l_min -18
_diffrn_reflns_number 34127
_diffrn_reflns_theta_full 25.41
_diffrn_reflns_theta_max 25.41
_diffrn_reflns_theta_min 2.31
_diffrn_source 'Incoatec microfocus source'
_diffrn_source_type 'Bruker D8 Quest'
_exptl_absorpt_coefficient_mu 0.391
_exptl_absorpt_correction_T_max 0.97
_exptl_absorpt_correction_T_min 0.54
_exptl_absorpt_correction_type multi-scan
_exptl_absorpt_process_details
;
SADABS-2016/2 - Bruker AXS area detector scaling and absorption correction
;
_exptl_crystal_colour yellow
_exptl_crystal_density_diffrn 1.350
_exptl_crystal_density_method 'not measured'
_exptl_crystal_description block
_exptl_crystal_F_000 1640
_exptl_crystal_size_max 0.240
_exptl_crystal_size_mid 0.120
_exptl_crystal_size_min 0.080
_refine_diff_density_max 0.634
_refine_diff_density_min -0.568
_refine_ls_extinction_method none
_refine_ls_goodness_of_fit_ref 1.029
_refine_ls_hydrogen_treatment constr
_refine_ls_matrix_type full
_refine_ls_number_parameters 471
_refine_ls_number_reflns 7085
_refine_ls_number_restraints 0
_refine_ls_restrained_S_all 1.029
_refine_ls_R_factor_all 0.1584
_refine_ls_R_factor_gt 0.0834
_refine_ls_shift/su_max 0.000
_refine_ls_shift/su_mean 0.000
_refine_ls_structure_factor_coef Fsqd
_refine_ls_weighting_details 'w=1/[\s^2^(Fo^2^)+(0.1109P)^2^+0.3164P] where P=(Fo^2^+2Fc^2^)/3'
_refine_ls_weighting_scheme calc
_refine_ls_wR_factor_gt 0.1907
_refine_ls_wR_factor_ref 0.2403
_reflns_number_gt 3920
_reflns_number_total 7085
_reflns_threshold_expression 'I > 2\s(I)'
_cod_data_source_file am0c16338_si_017.cif
_cod_data_source_block zhao258m
_cod_depositor_comments
;
The following automatic conversions were performed:

data item '_exptl_absorpt_correction_type' value 'Multi-Scan' was
changed to 'multi-scan' in accordance with the
/home/data/users/saulius/crontab/automatic-downloads/rss-feeds/ACS/lib/dictionaries/cif_core.dic
dictionary named 'cif_core.dic' version 2.4.2 last updated on
2011-04-26.

Automatic conversion script
Id: cif_fix_values 7556 2019-12-06 15:28:31Z antanas 
;
_cod_database_code 4518373

loop_
_space_group_symop_operation_xyz
'x, y, z'
'-x, y+1/2, -z+1/2'
'-x, -y, -z'
'x, -y-1/2, z-1/2'

loop_
_atom_site_type_symbol
_atom_site_label
_atom_site_fract_x
_atom_site_fract_y
_atom_site_fract_z
_atom_site_U_iso_or_equiv
_atom_site_adp_type
_atom_site_calc_flag
_atom_site_refinement_flags_adp
_atom_site_refinement_flags_occupancy
_atom_site_refinement_flags_posn
_atom_site_occupancy
_atom_site_disorder_assembly
_atom_site_disorder_group
C C1 0.9080(6) 0.34588(18) 0.7492(3) 0.0329(13) Uani d . . . 1 . .
C C2 0.8409(6) 0.30085(18) 0.7681(3) 0.0356(15) Uani d . . . 1 . .
C C3 0.6941(7) 0.29419(18) 0.7353(3) 0.0384(15) Uani d . . . 1 . .
C C4 0.6075(6) 0.33619(19) 0.6971(3) 0.0352(14) Uani d . . . 1 . .
C C5 0.6747(6) 0.38110(18) 0.6813(3) 0.0332(14) Uani d . . . 1 . .
C C6 0.8239(6) 0.38360(18) 0.6974(3) 0.0341(14) Uani d . . . 1 . .
C C7 1.1310(7) 0.4135(2) 0.8189(4) 0.0385(15) Uani d . . . 1 . .
C C8 1.2574(7) 0.4343(2) 0.8096(4) 0.0449(16) Uani d . . . 1 . .
H H8 1.318 0.414835 0.783094 0.054 Uiso calc U . R 1 . .
C C9 1.2969(7) 0.4835(2) 0.8387(4) 0.0451(16) Uani d . . . 1 . .
H H9 1.384534 0.497495 0.832774 0.054 Uiso calc U . R 1 . .
C C10 1.2073(7) 0.5120(2) 0.8763(4) 0.0400(15) Uani d . . . 1 . .
C C11 1.0808(7) 0.4910(2) 0.8852(4) 0.0447(15) Uani d . . . 1 . .
H H11 1.018789 0.510697 0.910413 0.054 Uiso calc U . R 1 . .
C C12 1.0437(7) 0.4422(2) 0.8582(4) 0.0443(16) Uani d . . . 1 . .
H H12 0.957819 0.427875 0.866373 0.053 Uiso calc U . R 1 . .
C C13 1.3701(9) 0.5825(3) 0.9087(6) 0.081(3) Uani d . . . 1 . .
H H13A 1.444631 0.560032 0.942439 0.122 Uiso calc U . R 1 . .
H H13B 1.3779 0.616115 0.936779 0.122 Uiso calc U . R 1 . .
H H13C 1.381661 0.586067 0.848882 0.122 Uiso calc U . R 1 . .
C C14 0.9696(6) 0.27330(19) 0.9392(3) 0.0367(14) Uani d . . . 1 . .
C C15 0.9354(7) 0.3213(2) 0.9639(4) 0.0448(16) Uani d . . . 1 . .
H H15 0.891362 0.34534 0.920393 0.054 Uiso calc U . R 1 . .
C C16 0.9649(8) 0.3346(2) 1.0515(4) 0.0536(18) Uani d . . . 1 . .
H H16 0.942044 0.367899 1.067351 0.064 Uiso calc U . R 1 . .
C C17 1.0267(8) 0.3006(3) 1.1164(4) 0.0572(19) Uani d . . . 1 . .
H H17 1.044808 0.309866 1.176489 0.069 Uiso calc U . R 1 . .
C C18 1.0616(7) 0.2529(3) 1.0922(4) 0.0567(19) Uani d . . . 1 . .
H H18 1.10561 0.229085 1.136157 0.068 Uiso calc U . R 1 . .
C C19 1.0338(7) 0.2390(2) 1.0051(4) 0.0460(16) Uani d . . . 1 . .
H H19 1.058413 0.205777 0.989674 0.055 Uiso calc U . R 1 . .
C C20 0.5515(7) 0.2191(2) 0.6301(4) 0.0421(16) Uani d . . . 1 . .
C C21 0.6338(8) 0.2252(2) 0.5708(4) 0.0499(18) Uani d . . . 1 . .
H H21 0.728141 0.238041 0.590119 0.06 Uiso calc U . R 1 . .
C C22 0.5798(9) 0.2129(2) 0.4828(5) 0.064(2) Uani d . . . 1 . .
H H22 0.636317 0.217856 0.442065 0.077 Uiso calc U . R 1 . .
C C23 0.4431(10) 0.1933(3) 0.4550(5) 0.075(3) Uani d . . . 1 . .
H H23 0.40605 0.184278 0.395189 0.09 Uiso calc U . R 1 . .
C C24 0.3640(9) 0.1871(3) 0.5124(6) 0.074(3) Uani d . . . 1 . .
H H24 0.27062 0.173542 0.492333 0.089 Uiso calc U . R 1 . .
C C25 0.4128(8) 0.1998(2) 0.6009(5) 0.0574(19) Uani d . . . 1 . .
H H25 0.35365 0.19557 0.640333 0.069 Uiso calc U . R 1 . .
C C26 0.3479(7) 0.34977(19) 0.5714(4) 0.0373(14) Uani d . . . 1 . .
C C27 0.2250(7) 0.3794(2) 0.5529(4) 0.0411(15) Uani d . . . 1 . .
H H27 0.189893 0.392871 0.599502 0.049 Uiso calc U . R 1 . .
C C28 0.1531(7) 0.3895(2) 0.4661(4) 0.0429(16) Uani d . . . 1 . .
H H28 0.06942 0.409943 0.453639 0.051 Uiso calc U . R 1 . .
C C29 0.2034(8) 0.3701(2) 0.3998(4) 0.0465(17) Uani d . . . 1 . .
C C30 0.3267(8) 0.3409(3) 0.4177(4) 0.062(2) Uani d . . . 1 . .
H H30 0.362199 0.327935 0.370959 0.074 Uiso calc U . R 1 . .
C C31 0.3973(7) 0.3309(2) 0.5028(4) 0.0533(18) Uani d . . . 1 . .
H H31 0.481307 0.310653 0.514548 0.064 Uiso calc U . R 1 . .
C C32 0.0148(9) 0.4068(3) 0.2884(5) 0.091(3) Uani d . . . 1 . .
H H32A -0.062692 0.390469 0.30813 0.136 Uiso calc U . R 1 . .
H H32B -0.013798 0.411299 0.224571 0.136 Uiso calc U . R 1 . .
H H32C 0.035619 0.440175 0.316702 0.136 Uiso calc U . R 1 . .
C C33 0.6313(7) 0.4763(2) 0.7367(4) 0.0426(15) Uani d . . . 1 . .
C C34 0.6474(8) 0.5279(2) 0.7233(5) 0.060(2) Uani d . . . 1 . .
H H34 0.633153 0.541045 0.665507 0.072 Uiso calc U . R 1 . .
C C35 0.6853(9) 0.5607(3) 0.7962(6) 0.078(3) Uani d . . . 1 . .
H H35 0.691087 0.59642 0.78793 0.094 Uiso calc U . R 1 . .
C C36 0.7137(9) 0.5407(4) 0.8792(6) 0.082(3) Uani d . . . 1 . .
H H36 0.744891 0.562513 0.928401 0.098 Uiso calc U . R 1 . .
C C37 0.6981(9) 0.4906(3) 0.8919(5) 0.073(2) Uani d . . . 1 . .
H H37 0.71481 0.477515 0.949832 0.087 Uiso calc U . R 1 . .
C C38 0.6580(7) 0.4581(3) 0.8214(4) 0.0529(17) Uani d . . . 1 . .
H H38 0.648646 0.422652 0.83125 0.064 Uiso calc U . R 1 . .
C C39 0.8211(7) 0.4254(2) 0.5394(4) 0.0425(15) Uani d . . . 1 . .
C C40 0.7877(9) 0.4680(3) 0.4873(4) 0.068(2) Uani d . . . 1 . .
H H40 0.807196 0.500922 0.512516 0.082 Uiso calc U . R 1 . .
C C41 0.7265(12) 0.4633(4) 0.3991(5) 0.102(4) Uani d . . . 1 . .
H H41 0.705663 0.493111 0.363939 0.123 Uiso calc U . R 1 . .
C C42 0.6959(12) 0.4176(5) 0.3620(5) 0.116(4) Uani d . . . 1 . .
H H42 0.653595 0.415013 0.300875 0.139 Uiso calc U . R 1 . .
C C43 0.7257(10) 0.3741(4) 0.4123(5) 0.088(3) Uani d . . . 1 . .
H H43 0.702429 0.34163 0.385891 0.105 Uiso calc U . R 1 . .
C C44 0.7892(8) 0.3774(2) 0.5010(4) 0.0578(19) Uani d . . . 1 . .
H H44 0.810862 0.347386 0.535557 0.069 Uiso calc U . R 1 . .
O O1 1.2329(5) 0.56109(14) 0.9059(3) 0.0573(13) Uani d . . . 1 . .
O O2 0.1387(6) 0.37563(18) 0.3111(3) 0.0664(14) Uani d . . . 1 . .
S S1 1.09537(18) 0.34921(5) 0.78508(10) 0.0458(5) Uani d . . . 1 . .
S S2 0.94601(19) 0.25148(5) 0.82988(10) 0.0473(5) Uani d . . . 1 . .
S S3 0.6155(2) 0.23331(6) 0.74298(11) 0.0550(5) Uani d . . . 1 . .
S S4 0.42118(18) 0.33076(6) 0.68152(10) 0.0437(4) Uani d . . . 1 . .
S S5 0.56896(18) 0.43604(5) 0.64395(9) 0.0434(4) Uani d . . . 1 . .
S S6 0.90732(18) 0.43298(5) 0.65103(9) 0.0439(4) Uani d . . . 1 . .

loop_
_atom_site_aniso_label
_atom_site_aniso_U_11
_atom_site_aniso_U_22
_atom_site_aniso_U_33
_atom_site_aniso_U_12
_atom_site_aniso_U_13
_atom_site_aniso_U_23
C1 0.028(3) 0.034(3) 0.032(3) 0.001(2) -0.001(2) -0.003(2)
C2 0.036(4) 0.030(3) 0.032(3) 0.005(3) -0.007(3) 0.000(2)
C3 0.042(4) 0.031(3) 0.037(3) -0.002(3) -0.001(3) 0.003(2)
C4 0.033(4) 0.041(3) 0.027(3) -0.001(3) -0.001(2) 0.002(2)
C5 0.026(3) 0.035(3) 0.033(3) 0.004(2) -0.005(2) -0.001(2)
C6 0.036(4) 0.033(3) 0.028(3) -0.006(2) -0.002(3) 0.000(2)
C7 0.031(4) 0.037(3) 0.041(3) 0.001(3) -0.003(3) -0.005(2)
C8 0.037(4) 0.045(3) 0.050(4) 0.006(3) 0.005(3) -0.014(3)
C9 0.035(4) 0.047(3) 0.052(4) -0.005(3) 0.009(3) -0.008(3)
C10 0.038(4) 0.033(3) 0.043(3) -0.003(3) -0.001(3) -0.005(2)
C11 0.034(4) 0.051(3) 0.051(4) 0.003(3) 0.013(3) -0.011(3)
C12 0.031(4) 0.048(3) 0.049(3) -0.005(3) 0.000(3) -0.013(3)
C13 0.076(7) 0.065(5) 0.111(6) -0.037(4) 0.038(5) -0.030(4)
C14 0.027(3) 0.038(3) 0.041(3) -0.004(3) 0.001(3) 0.003(2)
C15 0.045(4) 0.036(3) 0.052(4) 0.009(3) 0.010(3) 0.008(3)
C16 0.062(5) 0.052(4) 0.049(4) 0.007(3) 0.019(3) -0.004(3)
C17 0.052(5) 0.075(5) 0.044(4) -0.007(4) 0.010(3) -0.002(3)
C18 0.044(5) 0.075(5) 0.046(4) 0.009(4) 0.002(3) 0.021(3)
C19 0.043(4) 0.039(3) 0.050(4) 0.008(3) 0.000(3) 0.009(3)
C20 0.032(4) 0.034(3) 0.052(4) -0.001(3) -0.006(3) 0.001(3)
C21 0.040(4) 0.036(3) 0.066(4) 0.004(3) -0.001(4) 0.000(3)
C22 0.062(6) 0.061(4) 0.065(5) 0.019(4) 0.008(4) -0.011(3)
C23 0.063(6) 0.079(5) 0.068(5) 0.021(5) -0.014(5) -0.022(4)
C24 0.041(5) 0.074(5) 0.089(6) 0.002(4) -0.017(5) -0.028(4)
C25 0.041(4) 0.053(4) 0.073(5) -0.006(3) 0.004(4) -0.006(3)
C26 0.034(4) 0.035(3) 0.043(3) -0.003(3) 0.009(3) -0.003(2)
C27 0.036(4) 0.045(3) 0.043(3) 0.002(3) 0.011(3) -0.006(3)
C28 0.033(4) 0.032(3) 0.059(4) 0.005(3) 0.002(3) 0.003(3)
C29 0.052(5) 0.045(3) 0.037(3) 0.004(3) 0.003(3) 0.010(3)
C30 0.061(5) 0.076(5) 0.047(4) 0.024(4) 0.010(4) 0.011(3)
C31 0.041(4) 0.068(4) 0.051(4) 0.025(3) 0.011(3) 0.011(3)
C32 0.080(7) 0.105(6) 0.068(5) 0.040(6) -0.017(5) 0.015(4)
C33 0.033(4) 0.042(3) 0.050(4) 0.002(3) 0.006(3) -0.007(3)
C34 0.069(6) 0.048(4) 0.069(4) 0.002(4) 0.026(4) 0.000(3)
C35 0.074(6) 0.044(4) 0.126(7) -0.017(4) 0.043(6) -0.033(4)
C36 0.058(6) 0.100(7) 0.089(6) -0.013(5) 0.020(5) -0.033(5)
C37 0.056(6) 0.101(6) 0.059(4) -0.002(5) 0.009(4) -0.016(4)
C38 0.041(4) 0.064(4) 0.051(4) 0.004(3) 0.007(3) -0.006(3)
C39 0.045(4) 0.044(3) 0.039(3) 0.007(3) 0.012(3) 0.001(2)
C40 0.086(6) 0.062(4) 0.055(4) 0.022(4) 0.014(4) 0.018(3)
C41 0.130(10) 0.125(8) 0.048(5) 0.065(7) 0.015(5) 0.027(5)
C42 0.104(9) 0.189(11) 0.040(5) 0.045(8) -0.011(5) -0.013(6)
C43 0.067(6) 0.135(8) 0.059(5) -0.013(6) 0.014(5) -0.041(5)
C44 0.067(5) 0.057(4) 0.048(4) -0.004(4) 0.012(4) -0.011(3)
O1 0.055(3) 0.038(2) 0.077(3) -0.003(2) 0.012(3) -0.011(2)
O2 0.066(4) 0.082(3) 0.046(3) 0.016(3) 0.003(2) 0.010(2)
S1 0.0336(10) 0.0391(8) 0.0563(9) 0.0042(7) -0.0046(7) -0.0077(7)
S2 0.0525(11) 0.0325(7) 0.0467(9) 0.0118(7) -0.0073(8) -0.0018(6)
S3 0.0568(12) 0.0419(8) 0.0559(10) -0.0120(8) -0.0060(9) 0.0138(7)
S4 0.0357(10) 0.0494(8) 0.0429(8) -0.0018(7) 0.0042(7) 0.0050(6)
S5 0.0413(10) 0.0347(7) 0.0458(8) 0.0077(7) -0.0049(7) 0.0026(6)
S6 0.0451(10) 0.0393(8) 0.0420(8) -0.0092(7) 0.0009(7) 0.0018(6)

loop_
_atom_type_symbol
_atom_type_description
_atom_type_scat_dispersion_real
_atom_type_scat_dispersion_imag
_atom_type_scat_source
C C 0.0033 0.0016 'International Tables Vol C Tables 4.2.6.8 and 6.1.1.4'
H H 0.0000 0.0000 'International Tables Vol C Tables 4.2.6.8 and 6.1.1.4'
O O 0.0106 0.0060 'International Tables Vol C Tables 4.2.6.8 and 6.1.1.4'
S S 0.1246 0.1234 'International Tables Vol C Tables 4.2.6.8 and 6.1.1.4'

loop_
_geom_angle_atom_site_label_1
_geom_angle_atom_site_label_2
_geom_angle_atom_site_label_3
_geom_angle_site_symmetry_1
_geom_angle_site_symmetry_3
_geom_angle
_geom_angle_publ_flag
C6 C1 C2 . . 118.6(5) ?
C6 C1 S1 . . 123.6(4) ?
C2 C1 S1 . . 117.6(4) ?
C3 C2 C1 . . 120.3(4) ?
C3 C2 S2 . . 120.2(4) ?
C1 C2 S2 . . 119.5(4) ?
C2 C3 C4 . . 119.9(5) ?
C2 C3 S3 . . 119.9(4) ?
C4 C3 S3 . . 120.2(4) ?
C5 C4 C3 . . 118.4(5) ?
C5 C4 S4 . . 123.3(4) ?
C3 C4 S4 . . 118.1(4) ?
C4 C5 C6 . . 120.7(5) ?
C4 C5 S5 . . 119.0(4) ?
C6 C5 S5 . . 120.2(4) ?
C5 C6 C1 . . 119.6(5) ?
C5 C6 S6 . . 120.8(4) ?
C1 C6 S6 . . 119.6(5) ?
C8 C7 C12 . . 119.1(5) ?
C8 C7 S1 . . 117.1(5) ?
C12 C7 S1 . . 123.6(5) ?
C7 C8 C9 . . 120.8(6) ?
C7 C8 H8 . . 119.6 ?
C9 C8 H8 . . 119.6 ?
C10 C9 C8 . . 119.3(6) ?
C10 C9 H9 . . 120.3 ?
C8 C9 H9 . . 120.3 ?
O1 C10 C11 . . 115.4(6) ?
O1 C10 C9 . . 124.9(6) ?
C11 C10 C9 . . 119.7(5) ?
C12 C11 C10 . . 120.7(6) ?
C12 C11 H11 . . 119.6 ?
C10 C11 H11 . . 119.6 ?
C11 C12 C7 . . 120.3(6) ?
C11 C12 H12 . . 119.9 ?
C7 C12 H12 . . 119.9 ?
O1 C13 H13A . . 109.5 ?
O1 C13 H13B . . 109.5 ?
H13A C13 H13B . . 109.5 ?
O1 C13 H13C . . 109.5 ?
H13A C13 H13C . . 109.5 ?
H13B C13 H13C . . 109.5 ?
C15 C14 C19 . . 118.2(5) ?
C15 C14 S2 . . 125.8(4) ?
C19 C14 S2 . . 116.0(4) ?
C16 C15 C14 . . 120.3(5) ?
C16 C15 H15 . . 119.8 ?
C14 C15 H15 . . 119.8 ?
C17 C16 C15 . . 121.5(6) ?
C17 C16 H16 . . 119.3 ?
C15 C16 H16 . . 119.3 ?
C18 C17 C16 . . 118.5(6) ?
C18 C17 H17 . . 120.8 ?
C16 C17 H17 . . 120.8 ?
C17 C18 C19 . . 121.0(5) ?
C17 C18 H18 . . 119.5 ?
C19 C18 H18 . . 119.5 ?
C18 C19 C14 . . 120.6(6) ?
C18 C19 H19 . . 119.7 ?
C14 C19 H19 . . 119.7 ?
C21 C20 C25 . . 119.3(6) ?
C21 C20 S3 . . 122.5(5) ?
C25 C20 S3 . . 118.3(6) ?
C20 C21 C22 . . 120.5(7) ?
C20 C21 H21 . . 119.7 ?
C22 C21 H21 . . 119.7 ?
C23 C22 C21 . . 119.7(8) ?
C23 C22 H22 . . 120.2 ?
C21 C22 H22 . . 120.2 ?
C24 C23 C22 . . 119.7(7) ?
C24 C23 H23 . . 120.1 ?
C22 C23 H23 . . 120.1 ?
C23 C24 C25 . . 122.6(8) ?
C23 C24 H24 . . 118.7 ?
C25 C24 H24 . . 118.7 ?
C24 C25 C20 . . 118.2(8) ?
C24 C25 H25 . . 120.9 ?
C20 C25 H25 . . 120.9 ?
C31 C26 C27 . . 118.9(5) ?
C31 C26 S4 . . 122.1(5) ?
C27 C26 S4 . . 118.4(5) ?
C26 C27 C28 . . 120.3(6) ?
C26 C27 H27 . . 119.8 ?
C28 C27 H27 . . 119.8 ?
C29 C28 C27 . . 119.6(6) ?
C29 C28 H28 . . 120.2 ?
C27 C28 H28 . . 120.2 ?
C28 C29 C30 . . 120.4(5) ?
C28 C29 O2 . . 125.1(6) ?
C30 C29 O2 . . 114.5(6) ?
C31 C30 C29 . . 120.2(7) ?
C31 C30 H30 . . 119.9 ?
C29 C30 H30 . . 119.9 ?
C30 C31 C26 . . 120.7(6) ?
C30 C31 H31 . . 119.7 ?
C26 C31 H31 . . 119.7 ?
O2 C32 H32A . . 109.5 ?
O2 C32 H32B . . 109.5 ?
H32A C32 H32B . . 109.5 ?
O2 C32 H32C . . 109.5 ?
H32A C32 H32C . . 109.5 ?
H32B C32 H32C . . 109.5 ?
C38 C33 C34 . . 119.0(6) ?
C38 C33 S5 . . 122.1(5) ?
C34 C33 S5 . . 118.9(5) ?
C33 C34 C35 . . 119.3(7) ?
C33 C34 H34 . . 120.4 ?
C35 C34 H34 . . 120.4 ?
C36 C35 C34 . . 119.6(7) ?
C36 C35 H35 . . 120.2 ?
C34 C35 H35 . . 120.2 ?
C37 C36 C35 . . 120.8(7) ?
C37 C36 H36 . . 119.6 ?
C35 C36 H36 . . 119.6 ?
C36 C37 C38 . . 120.4(8) ?
C36 C37 H37 . . 119.8 ?
C38 C37 H37 . . 119.8 ?
C37 C38 C33 . . 120.8(7) ?
C37 C38 H38 . . 119.6 ?
C33 C38 H38 . . 119.6 ?
C40 C39 C44 . . 118.7(6) ?
C40 C39 S6 . . 119.1(5) ?
C44 C39 S6 . . 122.2(4) ?
C41 C40 C39 . . 120.6(7) ?
C41 C40 H40 . . 119.7 ?
C39 C40 H40 . . 119.7 ?
C42 C41 C40 . . 121.1(8) ?
C42 C41 H41 . . 119.5 ?
C40 C41 H41 . . 119.5 ?
C41 C42 C43 . . 120.0(8) ?
C41 C42 H42 . . 120.0 ?
C43 C42 H42 . . 120.0 ?
C42 C43 C44 . . 120.4(8) ?
C42 C43 H43 . . 119.8 ?
C44 C43 H43 . . 119.8 ?
C43 C44 C39 . . 119.2(7) ?
C43 C44 H44 . . 120.4 ?
C39 C44 H44 . . 120.4 ?
C10 O1 C13 . . 117.8(6) ?
C29 O2 C32 . . 117.1(6) ?
C1 S1 C7 . . 104.5(3) ?
C14 S2 C2 . . 102.4(2) ?
C20 S3 C3 . . 99.8(3) ?
C4 S4 C26 . . 105.1(3) ?
C33 S5 C5 . . 99.2(2) ?
C39 S6 C6 . . 100.1(3) ?

loop_
_geom_bond_atom_site_label_1
_geom_bond_atom_site_label_2
_geom_bond_site_symmetry_2
_geom_bond_distance
_geom_bond_publ_flag
C1 C6 . 1.406(7) ?
C1 C2 . 1.415(7) ?
C1 S1 . 1.764(6) ?
C2 C3 . 1.399(8) ?
C2 S2 . 1.779(5) ?
C3 C4 . 1.424(7) ?
C3 S3 . 1.786(5) ?
C4 C5 . 1.398(7) ?
C4 S4 . 1.766(6) ?
C5 C6 . 1.405(8) ?
C5 S5 . 1.781(5) ?
C6 S6 . 1.777(6) ?
C7 C8 . 1.381(9) ?
C7 C12 . 1.386(9) ?
C7 S1 . 1.776(5) ?
C8 C9 . 1.391(8) ?
C8 H8 . 0.95 ?
C9 C10 . 1.383(9) ?
C9 H9 . 0.95 ?
C10 O1 . 1.372(6) ?
C10 C11 . 1.382(9) ?
C11 C12 . 1.369(8) ?
C11 H11 . 0.95 ?
C12 H12 . 0.95 ?
C13 O1 . 1.434(9) ?
C13 H13A . 0.98 ?
C13 H13B . 0.98 ?
C13 H13C . 0.98 ?
C14 C15 . 1.383(7) ?
C14 C19 . 1.397(7) ?
C14 S2 . 1.774(6) ?
C15 C16 . 1.382(8) ?
C15 H15 . 0.95 ?
C16 C17 . 1.375(9) ?
C16 H16 . 0.95 ?
C17 C18 . 1.375(9) ?
C17 H17 . 0.95 ?
C18 C19 . 1.380(8) ?
C18 H18 . 0.95 ?
C19 H19 . 0.95 ?
C20 C21 . 1.380(9) ?
C20 C25 . 1.401(9) ?
C20 S3 . 1.771(6) ?
C21 C22 . 1.391(9) ?
C21 H21 . 0.95 ?
C22 C23 . 1.386(11) ?
C22 H22 . 0.95 ?
C23 C24 . 1.332(12) ?
C23 H23 . 0.95 ?
C24 C25 . 1.396(10) ?
C24 H24 . 0.95 ?
C25 H25 . 0.95 ?
C26 C31 . 1.378(9) ?
C26 C27 . 1.391(8) ?
C26 S4 . 1.774(5) ?
C27 C28 . 1.395(8) ?
C27 H27 . 0.95 ?
C28 C29 . 1.357(9) ?
C28 H28 . 0.95 ?
C29 C30 . 1.386(9) ?
C29 O2 . 1.388(7) ?
C30 C31 . 1.369(8) ?
C30 H30 . 0.95 ?
C31 H31 . 0.95 ?
C32 O2 . 1.423(8) ?
C32 H32A . 0.98 ?
C32 H32B . 0.98 ?
C32 H32C . 0.98 ?
C33 C38 . 1.379(8) ?
C33 C34 . 1.385(8) ?
C33 S5 . 1.781(5) ?
C34 C35 . 1.408(9) ?
C34 H34 . 0.95 ?
C35 C36 . 1.371(11) ?
C35 H35 . 0.95 ?
C36 C37 . 1.343(11) ?
C36 H36 . 0.95 ?
C37 C38 . 1.376(9) ?
C37 H37 . 0.95 ?
C38 H38 . 0.95 ?
C39 C40 . 1.376(8) ?
C39 C44 . 1.398(8) ?
C39 S6 . 1.760(6) ?
C40 C41 . 1.372(10) ?
C40 H40 . 0.95 ?
C41 C42 . 1.335(13) ?
C41 H41 . 0.95 ?
C42 C43 . 1.378(13) ?
C42 H42 . 0.95 ?
C43 C44 . 1.382(9) ?
C43 H43 . 0.95 ?
C44 H44 . 0.95 ?
